data_4501604
loop_
_publ_author_name
'Iwama, Sekai'
'Horiguchi, Masahiro'
'Sato, Hiroyasu'
'Uchida, Yoshiaki'
'Takahashi, Hiroki'
'Tsue, Hirohito'
'Tamura, Rui'

_publ_section_title
;
 Observation of the Preferential Enrichment Phenomenon for Essential
 \a-Amino Acids with a Racemic Crystal Structure
;
_journal_issue 6
_journal_name_full 'Crystal Growth &amp; Design'
_journal_page_first 2668
_journal_paper_doi 10.1021/cg100152c
_journal_volume 10
_journal_year 2010
_chemical_formula_moiety 'C6 H13 N O2 '
_chemical_formula_sum 'C6 H13 N O2'
_chemical_formula_weight 131.17
_space_group_IT_number 2
_symmetry_cell_setting triclinic
_symmetry_Int_Tables_number 2
_symmetry_space_group_name_Hall '-P 1'
_symmetry_space_group_name_H-M 'P -1'
_cell_angle_alpha 111.471(6)
_cell_angle_beta 96.760(8)
_cell_angle_gamma 86.579(7)
_cell_formula_units_Z 2
_cell_length_a 13.9853(15)
_cell_length_b 5.3995(14)
_cell_length_c 5.154(4)
_cell_measurement_reflns_used 2663
_cell_measurement_temperature 296.1
_cell_measurement_theta_max 27.6
_cell_measurement_theta_min 4.1
_cell_volume 359.6(3)
_computing_cell_refinement PROCESS-AUTO
_computing_data_collection PROCESS-AUTO
_computing_data_reduction CrystalStructure
_computing_publication_material 'CrystalStructure 3.8'
_computing_structure_refinement SHELXL
_computing_structure_solution SIR97
_diffrn_detector_area_resol_mean 10.00
_diffrn_measured_fraction_theta_full 0.992
_diffrn_measured_fraction_theta_max 0.992
_diffrn_measurement_device_type 'Rigaku RAXIS-RAPID'
_diffrn_measurement_method \w
_diffrn_radiation_type 'Mo K\a'
_diffrn_radiation_wavelength 0.71075
_diffrn_reflns_av_R_equivalents 0.059
_diffrn_reflns_limit_h_max 6
_diffrn_reflns_limit_h_min -6
_diffrn_reflns_limit_k_max 5
_diffrn_reflns_limit_k_min -6
_diffrn_reflns_limit_l_max 18
_diffrn_reflns_limit_l_min -18
_diffrn_reflns_number 3496
_diffrn_reflns_theta_full 27.48
_diffrn_reflns_theta_max 27.48
_exptl_absorpt_coefficient_mu 0.090
_exptl_absorpt_correction_type none
_exptl_crystal_colour unknown
_exptl_crystal_density_diffrn 1.211
_exptl_crystal_density_method 'not measured'
_exptl_crystal_description unknown
_exptl_crystal_F_000 144.00
_exptl_crystal_size_max 0.10
_exptl_crystal_size_mid 0.10
_exptl_crystal_size_min 0.10
_refine_diff_density_max 1.76
_refine_diff_density_min -1.60
_refine_ls_extinction_method none
_refine_ls_goodness_of_fit_ref 1.126
_refine_ls_hydrogen_treatment refU
_refine_ls_number_parameters 135
_refine_ls_number_reflns 1636
_refine_ls_R_factor_gt 0.0783
_refine_ls_shift/su_max 2.1070
_refine_ls_structure_factor_coef Fsqd
_refine_ls_weighting_details 'w = 1/[\s^2^(Fo^2^)+(0.1453P)^2^+0.0000P] where P=(Fo^2^+2Fc^2^)/3'
_refine_ls_weighting_scheme calc
_refine_ls_wR_factor_ref 0.2338
_reflns_number_gt 1240
_reflns_number_total 1636
_reflns_threshold_expression F^2^>2.0\s(F^2^)
_cod_data_source_file cg100152c_si_003.cif
_cod_data_source_block '_DL-leu'
_cod_original_formula_sum 'C6 H13 N O2 '
_cod_database_code 4501604

loop_
_symmetry_equiv_pos_site_id
_symmetry_equiv_pos_as_xyz
1 +X,+Y,+Z
2 -X,-Y,-Z

loop_
_atom_site_label
_atom_site_type_symbol
_atom_site_fract_x
_atom_site_fract_y
_atom_site_fract_z
_atom_site_U_iso_or_equiv
_atom_site_adp_type
_atom_site_occupancy
_atom_site_symmetry_multiplicity
_atom_site_calc_flag
O(1) O 0.0867 1.2319 0.3291 0.0379 Uani 1.00 1 d
O(2) O 0.1148 1.0858 -0.1191 0.0361 Uani 1.00 1 d
N(3) N 0.0701 0.7331 0.3153 0.0322 Uani 1.00 1 d
C(1) C 0.1084 1.0552 0.1074 0.0302 Uani 1.00 1 d
C(2) C 0.1324 0.7770 0.1195 0.0311 Uani 1.00 1 d
C(3) C 0.2373 0.7551 0.2305 0.0363 Uani 1.00 1 d
C(4) C 0.3113 0.7456 0.0291 0.0415 Uani 1.00 1 d
C(5) C 0.3135 0.4730 -0.2038 0.0499 Uani 1.00 1 d
C(6) C 0.4107 0.8107 0.1873 0.0663 Uani 1.00 1 d
H(1) H 0.1166 0.6419 -0.0676 0.020(4) Uiso 1.00 1 c
H(2) H 0.2417 0.5992 0.2849 0.050(6) Uiso 1.00 1 c
H(3) H 0.2501 0.9059 0.4110 0.035(5) Uiso 1.00 1 c
H(4) H 0.2916 0.8868 -0.0590 0.051(6) Uiso 1.00 1 c
H(5) H 0.2424 0.4330 -0.3100 0.060(7) Uiso 1.00 1 c
H(6) H 0.3330 0.3455 -0.1138 0.052(6) Uiso 1.00 1 c
H(7) H 0.3597 0.4690 -0.3431 0.055(7) Uiso 1.00 1 c
H(8) H 0.4637 0.7747 0.0504 0.086(10) Uiso 1.00 1 c
H(9) H 0.4105 0.9635 0.3331 0.110(14) Uiso 1.00 1 c
H(10) H 0.4293 0.6849 0.2985 0.072(9) Uiso 1.00 1 c
H(11) H 0.0779 0.5538 0.3161 0.045(6) Uiso 1.00 1 c
H(12) H 0.0832 0.8390 0.4938 0.036(5) Uiso 1.00 1 c
H(13) H 0.0032 0.7747 0.2708 0.067(8) Uiso 1.00 1 c

loop_
_atom_site_aniso_label
_atom_site_aniso_U_11
_atom_site_aniso_U_22
_atom_site_aniso_U_33
_atom_site_aniso_U_12
_atom_site_aniso_U_13
_atom_site_aniso_U_23
O(1) 0.0526 0.0350 0.0306 0.0010 0.0122 0.015(15)
O(2) 0.0467 0.0404 0.0264 -0.0019 0.0047 0.018(17)
N(3) 0.0410 0.0334 0.0257 -0.0005 0.0080 0.013(13)
C(1) 0.0334 0.0337 0.0259 -0.0049 0.0029 0.013(13)
C(2) 0.0386 0.0343 0.0234 -0.0017 0.0060 0.013(12)
C(3) 0.0398 0.0425 0.0294 0.0015 0.0041 0.016(16)
C(4) 0.0395 0.0456 0.0438 0.0001 0.0102 0.020(19)
C(5) 0.0496 0.0600 0.0397 0.0052 0.0128 0.016(15)
C(6) 0.0420 0.0709 0.0739 -0.0075 0.0111 0.009(9)

loop_
_atom_type_symbol
_atom_type_description
_atom_type_scat_dispersion_real
_atom_type_scat_dispersion_imag
_atom_type_scat_source
C C 0.003 0.002
;
International Tables for Crystallography
(1992, Vol. C, Tables 4.2.6.8 and 6.1.1.4)
;
H H 0.000 0.000
;
International Tables for Crystallography
(1992, Vol. C, Table 6.1.1.4)
;
O O 0.011 0.006
;
International Tables for Crystallography
(1992, Vol. C, Tables 4.2.6.8 and 6.1.1.4)
;
N N 0.006 0.003
;
International Tables for Crystallography
(1992, Vol. C, Tables 4.2.6.8 and 6.1.1.4)
;

loop_
_geom_angle_atom_site_label_1
_geom_angle_atom_site_label_2
_geom_angle_atom_site_label_3
_geom_angle
_geom_angle_publ_flag
O(1) C(1) O(2) 125.9462 yes
O(1) C(1) C(2) 116.3598 yes
O(2) C(1) C(2) 117.6627 yes
N(3) C(2) C(1) 108.3495 yes
N(3) C(2) C(3) 108.1152 yes
C(1) C(2) C(3) 111.3543 yes
C(2) C(3) C(4) 115.1278 yes
C(3) C(4) C(5) 110.7961 yes
C(3) C(4) C(6) 110.3563 yes
C(5) C(4) C(6) 109.9211 yes
C(2) N(3) H(11) 111.5800 no
C(2) N(3) H(12) 113.9612 no
C(2) N(3) H(13) 110.8725 no
H(11) N(3) H(12) 104.9486 no
H(11) N(3) H(13) 111.3766 no
H(12) N(3) H(13) 103.7349 no
N(3) C(2) H(1) 108.0074 no
C(1) C(2) H(1) 109.0019 no
C(3) C(2) H(1) 111.8909 no
C(2) C(3) H(2) 106.0581 no
C(2) C(3) H(3) 107.9679 no
C(4) C(3) H(2) 112.6645 no
C(4) C(3) H(3) 110.5783 no
H(2) C(3) H(3) 103.6897 no
C(3) C(4) H(4) 108.3260 no
C(5) C(4) H(4) 108.8541 no
C(6) C(4) H(4) 108.5275 no
C(4) C(5) H(5) 107.9375 no
C(4) C(5) H(6) 106.6450 no
C(4) C(5) H(7) 111.0323 no
H(5) C(5) H(6) 110.6667 no
H(5) C(5) H(7) 109.1144 no
H(6) C(5) H(7) 111.3759 no
C(4) C(6) H(8) 111.4401 no
C(4) C(6) H(9) 111.8401 no
C(4) C(6) H(10) 110.4175 no
H(8) C(6) H(9) 119.2949 no
H(8) C(6) H(10) 104.6106 no
H(9) C(6) H(10) 97.8501 no

loop_
_geom_bond_atom_site_label_1
_geom_bond_atom_site_label_2
_geom_bond_distance
_geom_bond_publ_flag
O(1) C(1) 1.2479 yes
O(2) C(1) 1.2518 yes
N(3) C(2) 1.4964 yes
C(1) C(2) 1.5413 yes
C(2) C(3) 1.5249 yes
C(3) C(4) 1.5364 yes
C(4) C(5) 1.5228 yes
C(4) C(6) 1.5167 yes
N(3) H(11) 0.9692 no
N(3) H(12) 0.8916 no
N(3) H(13) 0.9691 no
C(2) H(1) 0.9819 no
C(3) H(2) 0.9762 no
C(3) H(3) 0.9922 no
C(4) H(4) 1.0304 no
C(5) H(5) 1.0708 no
C(5) H(6) 0.9718 no
C(5) H(7) 1.0140 no
C(6) H(8) 1.0448 no
C(6) H(9) 0.8898 no
C(6) H(10) 1.0421 no

loop_
_geom_contact_atom_site_label_1
_geom_contact_atom_site_label_2
_geom_contact_distance
_geom_contact_site_symmetry_2
O(1) O(2) 3.1943 1_556
O(1) O(2) 3.2486 2_575
O(1) N(3) 2.7289 1_565
O(1) N(3) 2.9734 2_576
O(1) C(1) 3.3777 2_575
O(1) C(2) 3.5993 1_565
O(2) O(1) 3.1943 1_554
O(2) O(1) 3.2486 2_575
O(2) N(3) 2.8573 1_554
O(2) N(3) 3.4584 1_565
O(2) N(3) 2.9107 2_575
O(2) C(1) 3.2693 2_575
O(2) C(2) 3.4898 1_565
O(2) C(2) 3.4921 2_575
N(3) O(1) 2.7289 1_545
N(3) O(1) 2.9734 2_576
N(3) O(2) 3.4584 1_545
N(3) O(2) 2.8573 1_556
N(3) O(2) 2.9107 2_575
N(3) N(3) 3.4585 2_576
N(3) C(1) 3.4446 1_545
N(3) C(1) 3.5331 2_575
C(1) O(1) 3.3777 2_575
C(1) O(2) 3.2693 2_575
C(1) N(3) 3.4446 1_565
C(1) N(3) 3.5331 2_575
C(1) C(1) 3.1160 2_575
C(2) O(1) 3.5993 1_545
C(2) O(2) 3.4898 1_545
C(2) O(2) 3.4921 2_575
O(1) H(1) 3.5896 1_565
O(1) H(1) 3.0838 1_566
O(1) H(1) 3.1468 2_575
O(1) H(2) 3.1059 1_565
O(1) H(5) 2.6895 1_566
O(1) H(11) 1.7607 1_565
O(1) H(11) 3.0162 2_576
O(1) H(12) 3.0697 1_565
O(1) H(12) 2.7381 2_576
O(1) H(13) 3.1930 1_565
O(1) H(13) 3.1864 2_575
O(1) H(13) 2.5494 2_576
O(2) H(1) 2.9175 1_565
O(2) H(1) 3.5630 2_575
O(2) H(2) 3.2646 1_565
O(2) H(3) 3.0862 1_554
O(2) H(5) 3.1346 1_565
O(2) H(6) 3.4257 1_565
O(2) H(11) 3.2698 1_554
O(2) H(11) 2.7666 1_565
O(2) H(11) 3.5007 2_575
O(2) H(12) 1.9666 1_554
O(2) H(12) 3.2782 2_575
O(2) H(13) 3.2303 1_554
O(2) H(13) 1.9708 2_575
N(3) H(1) 3.3769 1_556
N(3) H(1) 3.2407 2_565
N(3) H(5) 3.5908 1_556
N(3) H(11) 3.5181 2_565
N(3) H(12) 3.0239 2_576
N(3) H(13) 3.3520 2_565
N(3) H(13) 2.9502 2_576
C(1) H(1) 3.4780 2_575
C(1) H(2) 3.3506 1_565
C(1) H(5) 3.3674 1_566
C(1) H(11) 2.5378 1_565
C(1) H(12) 2.9278 1_554
C(1) H(12) 3.4616 2_576
C(1) H(13) 2.7394 2_575
C(1) H(13) 3.5210 2_576
C(2) H(12) 3.3502 1_554
C(2) H(13) 3.4502 2_565
C(3) H(4) 3.4633 1_556
C(3) H(5) 3.4057 1_556
C(3) H(5) 3.5578 1_566
C(3) H(7) 3.3809 1_556
C(4) H(3) 3.5938 1_554
C(5) H(2) 3.0046 1_554
C(5) H(3) 3.0923 1_544
C(5) H(3) 3.5952 1_554
C(5) H(4) 3.5452 1_545
C(5) H(8) 3.4377 2_665
C(5) H(9) 3.2576 1_544
C(6) H(7) 3.5786 1_566
C(6) H(7) 3.5976 2_665
C(6) H(8) 3.4044 2_665
C(6) H(8) 3.5475 2_675
C(6) H(9) 3.2489 2_676
H(1) O(1) 3.0838 1_544
H(1) O(1) 3.5896 1_545
H(1) O(1) 3.1468 2_575
H(1) O(2) 2.9175 1_545
H(1) O(2) 3.5630 2_575
H(1) N(3) 3.3769 1_554
H(1) N(3) 3.2407 2_565
H(1) C(1) 3.4780 2_575
H(1) H(11) 3.0212 1_554
H(1) H(11) 2.9474 2_565
H(1) H(12) 2.8130 1_554
H(1) H(13) 2.6977 2_565
H(2) O(1) 3.1059 1_545
H(2) O(2) 3.2646 1_545
H(2) C(1) 3.3506 1_545
H(2) C(5) 3.0046 1_556
H(2) H(4) 3.1721 1_556
H(2) H(5) 2.5556 1_556
H(2) H(7) 2.6455 1_556
H(3) O(2) 3.0862 1_556
H(3) C(4) 3.5938 1_556
H(3) C(5) 3.5952 1_556
H(3) C(5) 3.0923 1_566
H(3) H(4) 2.7629 1_556
H(3) H(5) 3.3701 1_556
H(3) H(5) 2.6802 1_566
H(3) H(6) 2.8946 1_566
H(3) H(7) 3.2892 1_556
H(3) H(7) 3.2367 1_566
H(4) C(3) 3.4633 1_554
H(4) C(5) 3.5452 1_565
H(4) H(2) 3.1721 1_554
H(4) H(3) 2.7629 1_554
H(4) H(6) 2.6965 1_565
H(4) H(12) 3.4560 1_554
H(5) O(1) 2.6895 1_544
H(5) O(2) 3.1346 1_545
H(5) N(3) 3.5908 1_554
H(5) C(1) 3.3674 1_544
H(5) C(3) 3.5578 1_544
H(5) C(3) 3.4057 1_554
H(5) H(2) 2.5556 1_554
H(5) H(3) 2.6802 1_544
H(5) H(3) 3.3701 1_554
H(5) H(9) 3.4970 1_544
H(5) H(11) 3.0220 1_554
H(5) H(12) 3.3608 1_554
H(6) O(2) 3.4257 1_545
H(6) H(3) 2.8946 1_544
H(6) H(4) 2.6965 1_545
H(6) H(8) 2.8866 2_665
H(6) H(9) 3.1164 1_544
H(6) H(10) 3.5425 2_665
H(7) C(3) 3.3809 1_554
H(7) C(6) 3.5786 1_544
H(7) C(6) 3.5976 2_665
H(7) H(2) 2.6455 1_554
H(7) H(3) 3.2367 1_544
H(7) H(3) 3.2892 1_554
H(7) H(8) 3.2088 2_665
H(7) H(9) 2.7300 1_544
H(7) H(10) 2.8029 1_554
H(7) H(10) 3.0227 2_665
H(8) C(5) 3.4377 2_665
H(8) C(6) 3.4044 2_665
H(8) C(6) 3.5475 2_675
H(8) H(6) 2.8866 2_665
H(8) H(7) 3.2088 2_665
H(8) H(8) 2.9562 2_665
H(8) H(8) 2.9264 2_675
H(8) H(9) 3.4875 2_675
H(8) H(9) 3.2988 2_676
H(8) H(10) 2.9248 2_665
H(9) C(5) 3.2576 1_566
H(9) C(6) 3.2489 2_676
H(9) H(5) 3.4970 1_566
H(9) H(6) 3.1164 1_566
H(9) H(7) 2.7300 1_566
H(9) H(8) 3.4875 2_675
H(9) H(8) 3.2988 2_676
H(9) H(9) 2.8269 2_676
H(9) H(10) 3.0157 2_676
H(10) H(6) 3.5425 2_665
H(10) H(7) 2.8029 1_556
H(10) H(7) 3.0227 2_665
H(10) H(8) 2.9248 2_665
H(10) H(9) 3.0157 2_676
H(11) O(1) 1.7607 1_545
H(11) O(1) 3.0162 2_576
H(11) O(2) 2.7666 1_545
H(11) O(2) 3.2698 1_556
H(11) O(2) 3.5007 2_575
H(11) N(3) 3.5181 2_565
H(11) C(1) 2.5378 1_545
H(11) H(1) 3.0212 1_556
H(11) H(1) 2.9474 2_565
H(11) H(5) 3.0220 1_556
H(11) H(11) 3.5766 2_565
H(11) H(11) 3.2558 2_566
H(11) H(13) 3.0146 2_565
H(11) H(13) 3.5404 2_566
H(12) O(1) 3.0697 1_545
H(12) O(1) 2.7381 2_576
H(12) O(2) 1.9666 1_556
H(12) O(2) 3.2782 2_575
H(12) N(3) 3.0239 2_576
H(12) C(1) 2.9278 1_556
H(12) C(1) 3.4616 2_576
H(12) C(2) 3.3502 1_556
H(12) H(1) 2.8130 1_556
H(12) H(4) 3.4560 1_556
H(12) H(5) 3.3608 1_556
H(12) H(12) 2.8136 2_576
H(12) H(13) 2.3401 2_576
H(13) O(1) 3.1930 1_545
H(13) O(1) 3.1864 2_575
H(13) O(1) 2.5494 2_576
H(13) O(2) 3.2303 1_556
H(13) O(2) 1.9708 2_575
H(13) N(3) 3.3520 2_565
H(13) N(3) 2.9502 2_576
H(13) C(1) 2.7394 2_575
H(13) C(1) 3.5210 2_576
H(13) C(2) 3.4502 2_565
H(13) H(1) 2.6977 2_565
H(13) H(11) 3.0146 2_565
H(13) H(11) 3.5404 2_566
H(13) H(12) 2.3401 2_576
H(13) H(13) 3.2419 2_565
H(13) H(13) 2.7065 2_576

loop_
_geom_torsion_atom_site_label_1
_geom_torsion_atom_site_label_2
_geom_torsion_atom_site_label_3
_geom_torsion_atom_site_label_4
_geom_torsion
O(1) C(1) C(2) N(3) 34.6
O(1) C(1) C(2) C(3) -84.2
O(2) C(1) C(2) N(3) -147.3
O(2) C(1) C(2) C(3) 93.9
N(3) C(2) C(3) C(4) 169.7
C(1) C(2) C(3) C(4) -71.4
C(2) C(3) C(4) C(5) -75.7
C(2) C(3) C(4) C(6) 162.3
